data_1100179
loop_
_publ_author_name
'Bromm, Lars O.'
'Laaziri, Hamid'
'Lhermitte, Fr\'ed\'eric'
'Harms, Klaus'
'Knochel, Paul'

_publ_section_title
;
 Highly Regio- and Stereoselective Thermal Migration of Organoboranes
 in Acyclic Molecules
;
_journal_coden_ASTM JACSAT
_journal_issue 41
_journal_name_full 'Journal of the American Chemical Society'
_journal_page_first 10218
_journal_page_last 10219
_journal_paper_doi 10.1021/ja001283y
_journal_volume 122
_journal_year 2000
_chemical_formula_moiety 'C18 H22 O1'
_chemical_formula_sum 'C18 H22 O'
_chemical_name_systematic 3,4-Diphenylhexan-2-ol
_space_group_IT_number 146
_symmetry_cell_setting rhombohedral
_symmetry_space_group_name_Hall 'R 3'
_symmetry_space_group_name_H-M 'R 3 :H'
_cell_angle_alpha 90
_cell_angle_beta 90
_cell_angle_gamma 120
_cell_formula_units_Z 9
_cell_length_a 23.056(1)
_cell_length_b 23.056(1)
_cell_length_c 7.325(1)
_cell_volume 3372.145
_diffrn_ambient_temperature 223
_exptl_crystal_density_diffrn 1.127
_exptl_crystal_preparation colorless
_refine_ls_R_factor_gt 3.05
_refine_ls_wR_factor_gt 3.05
_cod_original_sg_symbol_H-M 'R 3'
_cod_original_formula_sum 'C18 H22 O1'
_cod_database_code 1100179

loop_
_symmetry_equiv_pos_site_id
_symmetry_equiv_pos_as_xyz
1 x,y,z
2 -y,x-y,z
3 -x+y,-x,z
4 1/3+x,2/3+y,2/3+z
5 1/3-y,2/3+x-y,2/3+z
6 1/3-x+y,2/3-x,2/3+z
7 2/3+x,1/3+y,1/3+z
8 2/3-y,1/3+x-y,1/3+z
9 2/3-x+y,1/3-x,1/3+z

loop_
_atom_site_label
_atom_site_type_symbol
_atom_site_fract_x
_atom_site_fract_y
_atom_site_fract_z
O1 O 0.32062(8) 0.03022(7) 0.0072(2)
C1 C 0.24681(10) 0.08089(9) 0.2331(3)
C2 C 0.32137(9) 0.11919(9) 0.1919(3)
C3 C 0.47456(10) 0.23009(11) 0.2208(3)
C4 C 0.20208(10) 0.09816(11) 0.1573(3)
C5 C 0.15308(11) -0.01020(12) 0.3903(3)
C6 C 0.35142(10) 0.19578(10) 0.2173(3)
C7 C 0.42304(10) 0.2378(1) 0.1502(3)
C8 C 0.10989(11) 0.00814(12) 0.3153(3)
C9 C 0.50527(14) 0.32898(12) -0.0356(4)
C10 C 0.1345(11) 0.06227(12) 0.1985(3)
C11 C 0.43927(12) 0.28766(11) 0.0209(3)
C12 C 0.54013(11) 0.27133(13) 0.1639(3)
C13 C 0.22075(10) 0.02589(10) 0.3501(3)
C14 C 0.55529(11) 0.32055(12) 0.0362(4)
C15 C 0.33806(10) 0.0994(1) 0.0053(3)
C16 C 0.34730(12) 0.20976(12) 0.4225(3)
C17 C 0.37286(13) 0.28268(13) 0.4690(4)
C18 C 0.30359(14) 0.10812(13) -0.1600(3)
H1 H 0.34280 0.10520 0.28560
H2 H 0.46500 0.19660 0.30810
H3 H 0.21810 0.13480 0.07690
H4 H 0.13660 -0.04730 0.46900
H5 H 0.32320 0.20940 0.14840
H6 H 0.06400 -0.01600 0.34340
H7 H 0.51530 0.36260 -0.12290
H8 H 0.10510 0.07490 0.14650
H9 H 0.40510 0.29370 -0.02940
H10 H 0.57450 0.26550 0.21320
H11 H 0.24980 0.01300 0.40280
H12 H 0.59980 0.34830 -0.00170
H13 H 0.38700 0.12690 -0.01380
H14 H 0.30050 0.18340 0.46180
H15 H 0.37310 0.19420 0.49240
H16 H 0.36600 0.28670 0.59800
H17 H 0.34860 0.29920 0.39780
H18 H 0.42020 0.30880 0.44090
H19 H 0.32030 0.09800 -0.26990
H20 H 0.31270 0.15400 -0.16510
H21 H 0.25570 0.07790 -0.15070
H22 H 0.3364(19) 0.0237(17) 0.110(6)

loop_
_atom_type_symbol
_atom_type_radius_bond
C 0.68
H 0.23
O 0.68
